data_7716111
loop_
_publ_author_name
'Bourne, Connor'
'Dong, Huanhuan'
'McKain, Katharine'
'Mayer, Lena C.'
'McKay, Aidan P.'
'Cordes, David B.'
'Slawin, Alexandra M. Z.'
'Stasch, Andreas'

_publ_section_title
;
 Alkyl backbone variations in common &#x3b2;-diketiminate ligands and
 applications to <i>N</i>-heterocyclic silylene chemistry.
;
_journal_issue 23
_journal_name_full 'Dalton transactions (Cambridge, England : 2003)'
_journal_page_first 9887
_journal_page_last 9895
_journal_paper_doi 10.1039/d4dt01298d
_journal_volume 53
_journal_year 2024
_chemical_formula_moiety 'C27 H37 N2 O2 P'
_chemical_formula_sum 'C27 H37 N2 O2 P'
_chemical_formula_weight 452.58
_space_group_crystal_system triclinic
_space_group_IT_number 2
_space_group_name_Hall '-P 1'
_space_group_name_H-M_alt 'P -1'
_atom_sites_solution_hydrogens geom
_atom_sites_solution_primary direct
_atom_sites_solution_secondary difmap
_audit_creation_date 2023-07-18
_audit_creation_method 'by CrystalStructure 4.3'
_audit_update_record
;
2024-04-30 deposited with the CCDC.	2024-05-21 downloaded from the CCDC.
;
_cell_angle_alpha 98.309(2)
_cell_angle_beta 92.873(3)
_cell_angle_gamma 105.787(3)
_cell_formula_units_Z 2
_cell_length_a 7.4666(3)
_cell_length_b 12.1844(3)
_cell_length_c 14.2288(5)
_cell_measurement_reflns_used 6493
_cell_measurement_temperature 93
_cell_measurement_theta_max 28.86
_cell_measurement_theta_min 2.84
_cell_volume 1227.13(8)
_computing_cell_refinement 'CrysAlisPro 1.171.39.8d (Rigaku OD, 2015)'
_computing_data_collection 'CrysAlisPro 1.171.39.8d (Rigaku OD, 2015)'
_computing_data_reduction 'CrysAlisPro 1.171.39.8d (Rigaku OD, 2015)'
_computing_molecular_graphics 'CrystalStructure 4.3'
_computing_publication_material 'CrystalStructure 4.3 (Rigaku, 2018)'
_computing_structure_refinement 'SHELXL Version 2019/3 (Sheldrick, 2008)'
_computing_structure_solution 'SIR2011 (Burla, et al., 2012)'
_diffrn_ambient_temperature 93
_diffrn_detector_area_resol_mean 5.811
_diffrn_measured_fraction_theta_full 0.986
_diffrn_measured_fraction_theta_max 0.836
_diffrn_measurement_device_type 'Rigaku XtaLAB P200'
_diffrn_measurement_method \w
_diffrn_radiation_type 'Mo K\a'
_diffrn_radiation_wavelength 0.71073
_diffrn_reflns_av_R_equivalents 0.0504
_diffrn_reflns_av_unetI/netI 0.0710
_diffrn_reflns_Laue_measured_fraction_full 0.986
_diffrn_reflns_Laue_measured_fraction_max 0.836
_diffrn_reflns_limit_h_max 10
_diffrn_reflns_limit_h_min -9
_diffrn_reflns_limit_k_max 16
_diffrn_reflns_limit_k_min -16
_diffrn_reflns_limit_l_max 19
_diffrn_reflns_limit_l_min -18
_diffrn_reflns_number 19020
_diffrn_reflns_point_group_measured_fraction_full 0.986
_diffrn_reflns_point_group_measured_fraction_max 0.836
_diffrn_reflns_theta_full 25.242
_diffrn_reflns_theta_max 29.767
_diffrn_reflns_theta_min 2.090
_diffrn_standards_number 0
_exptl_absorpt_coefficient_mu 0.138
_exptl_absorpt_correction_T_max 0.999
_exptl_absorpt_correction_T_min 0.885
_exptl_absorpt_correction_type multi-scan
_exptl_absorpt_process_details
;
CrysAlisPro 1.171.39.8d (Rigaku Oxford Diffraction, 2015)
Empirical absorption correction using spherical harmonics,
 implemented in SCALE3 ABSPACK scaling algorithm.
;
_exptl_crystal_colour colourless
_exptl_crystal_density_diffrn 1.225
_exptl_crystal_density_method 'not measured'
_exptl_crystal_description plate
_exptl_crystal_F_000 488.00
_exptl_crystal_size_max 0.120
_exptl_crystal_size_mid 0.040
_exptl_crystal_size_min 0.010
_refine_diff_density_max 0.51
_refine_diff_density_min -0.34
_refine_ls_extinction_method none
_refine_ls_goodness_of_fit_ref 1.061
_refine_ls_hydrogen_treatment constr
_refine_ls_number_parameters 299
_refine_ls_number_reflns 5846
_refine_ls_number_restraints 0
_refine_ls_R_factor_all 0.0928
_refine_ls_R_factor_gt 0.0575
_refine_ls_shift/su_max 0.000
_refine_ls_structure_factor_coef Fsqd
_refine_ls_weighting_details 'w = 1/[\s^2^(Fo^2^)+(0.0679P)^2^+0.5050P] where P=(Fo^2^+2Fc^2^)/3'
_refine_ls_weighting_scheme calc
_refine_ls_wR_factor_gt 0.1351
_refine_ls_wR_factor_ref 0.1472
_reflns_Friedel_coverage 0.000
_reflns_number_gt 4009
_reflns_number_total 5846
_reflns_threshold_expression F^2^>2.0\s(F^2^)
_cod_data_source_file d4dt01298d2.cif
_cod_data_source_block cbas2
_cod_depositor_comments 'Adding full bibliography for 7716105--7716116.cif.'
_cod_database_code 7716111
_shelx_shelxl_version_number 2019/3

loop_
_space_group_symop_id
_space_group_symop_operation_xyz
1 +X,+Y,+Z
2 -X,-Y,-Z

loop_
_atom_site_label
_atom_site_type_symbol
_atom_site_fract_x
_atom_site_fract_y
_atom_site_fract_z
_atom_site_U_iso_or_equiv
_atom_site_adp_type
_atom_site_occupancy
_atom_site_site_symmetry_order
_atom_site_calc_flag
_atom_site_refinement_flags_posn
_atom_site_refinement_flags_adp
_atom_site_refinement_flags_occupancy
_atom_site_disorder_assembly
_atom_site_disorder_group
P1 P 0.35775(7) 0.49846(5) 0.24675(4) 0.01675(16) Uani 1 1 d . . . . .
O1 O 0.4709(2) 0.54425(13) 0.17191(11) 0.0253(4) Uani 1 1 d . . . . .
O2 O 0.4363(2) 0.45149(13) 0.32362(11) 0.0247(4) Uani 1 1 d . . . . .
N1 N 0.2563(2) 0.60390(14) 0.29850(12) 0.0136(4) Uani 1 1 d . . . . .
N5 N 0.1530(2) 0.39410(14) 0.19400(12) 0.0137(4) Uani 1 1 d . . . . .
C2 C 0.0747(3) 0.58349(18) 0.31685(15) 0.0149(4) Uani 1 1 d . . . . .
C3 C -0.0563(3) 0.47892(18) 0.28126(15) 0.0175(5) Uani 1 1 d . . . . .
H3 H -0.179364 0.467880 0.300094 0.021 Uiso 1 1 calc R U . . .
C4 C -0.0209(3) 0.38902(17) 0.22006(15) 0.0153(4) Uani 1 1 d . . . . .
C6 C 0.3914(3) 0.71616(17) 0.33553(15) 0.0144(4) Uani 1 1 d . . . . .
C7 C 0.4362(3) 0.79911(18) 0.27523(15) 0.0168(5) Uani 1 1 d . . . . .
C8 C 0.5615(3) 0.90633(18) 0.31399(16) 0.0192(5) Uani 1 1 d . . . . .
H8 H 0.593570 0.964265 0.274756 0.023 Uiso 1 1 calc R U . . .
C9 C 0.6408(3) 0.93094(18) 0.40793(16) 0.0182(5) Uani 1 1 d . . . . .
C10 C 0.5913(3) 0.84566(18) 0.46477(15) 0.0171(5) Uani 1 1 d . . . . .
H10 H 0.644568 0.861778 0.529063 0.021 Uiso 1 1 calc R U . . .
C11 C 0.4662(3) 0.73711(17) 0.43075(15) 0.0148(4) Uani 1 1 d . . . . .
C12 C 0.3555(3) 0.7749(2) 0.17260(16) 0.0226(5) Uani 1 1 d . . . . .
H12A H 0.222804 0.732226 0.168072 0.027 Uiso 1 1 calc R U . . .
H12B H 0.422468 0.728658 0.134001 0.027 Uiso 1 1 calc R U . . .
H12C H 0.368914 0.848159 0.149003 0.027 Uiso 1 1 calc R U . . .
C13 C 0.7816(3) 1.04600(19) 0.44716(18) 0.0254(5) Uani 1 1 d . . . . .
H13A H 0.901733 1.048324 0.421546 0.030 Uiso 1 1 calc R U . . .
H13B H 0.797634 1.055298 0.516913 0.030 Uiso 1 1 calc R U . . .
H13C H 0.736469 1.108795 0.428404 0.030 Uiso 1 1 calc R U . . .
C14 C 0.4093(3) 0.64932(18) 0.49605(15) 0.0187(5) Uani 1 1 d . . . . .
H14A H 0.285092 0.648281 0.515813 0.022 Uiso 1 1 calc R U . . .
H14B H 0.499931 0.669936 0.552484 0.022 Uiso 1 1 calc R U . . .
H14C H 0.405907 0.572616 0.462347 0.022 Uiso 1 1 calc R U . . .
C15 C 0.0088(3) 0.67943(17) 0.37234(15) 0.0163(5) Uani 1 1 d . . . . .
H15 H 0.121383 0.740778 0.405053 0.020 Uiso 1 1 calc R U . . .
C16 C -0.0919(3) 0.73313(19) 0.30260(17) 0.0221(5) Uani 1 1 d . . . . .
H16A H -0.203084 0.674348 0.269861 0.027 Uiso 1 1 calc R U . . .
H16B H -0.007486 0.762097 0.255513 0.027 Uiso 1 1 calc R U . . .
H16C H -0.129419 0.797208 0.337930 0.027 Uiso 1 1 calc R U . . .
C17 C -0.1181(3) 0.63584(19) 0.44868(16) 0.0203(5) Uani 1 1 d . . . . .
H17A H -0.056205 0.594918 0.488321 0.024 Uiso 1 1 calc R U . . .
H17B H -0.236562 0.583061 0.417682 0.024 Uiso 1 1 calc R U . . .
H17C H -0.142405 0.701712 0.488798 0.024 Uiso 1 1 calc R U . . .
C18 C -0.1844(3) 0.28637(17) 0.17664(15) 0.0158(4) Uani 1 1 d . . . . .
H18 H -0.133696 0.221514 0.150292 0.019 Uiso 1 1 calc R U . . .
C19 C -0.2894(3) 0.31832(19) 0.09409(16) 0.0206(5) Uani 1 1 d . . . . .
H19A H -0.203555 0.341587 0.046027 0.025 Uiso 1 1 calc R U . . .
H19B H -0.339044 0.382510 0.118332 0.025 Uiso 1 1 calc R U . . .
H19C H -0.392813 0.251272 0.065166 0.025 Uiso 1 1 calc R U . . .
C20 C -0.3182(3) 0.24447(19) 0.25135(16) 0.0193(5) Uani 1 1 d . . . . .
H20A H -0.388119 0.300608 0.268819 0.023 Uiso 1 1 calc R U . . .
H20B H -0.245839 0.236868 0.308217 0.023 Uiso 1 1 calc R U . . .
H20C H -0.405741 0.169271 0.224517 0.023 Uiso 1 1 calc R U . . .
C21 C 0.1855(3) 0.29781(17) 0.12920(15) 0.0139(4) Uani 1 1 d . . . . .
C22 C 0.2003(3) 0.30588(18) 0.03264(15) 0.0166(5) Uani 1 1 d . . . . .
C23 C 0.2238(3) 0.21032(19) -0.02810(16) 0.0187(5) Uani 1 1 d . . . . .
H23 H 0.232276 0.213765 -0.094056 0.022 Uiso 1 1 calc R U . . .
C24 C 0.2350(3) 0.11013(18) 0.00601(16) 0.0183(5) Uani 1 1 d . . . . .
C25 C 0.2227(3) 0.10656(18) 0.10270(16) 0.0171(5) Uani 1 1 d . . . . .
H25 H 0.231877 0.039147 0.126490 0.021 Uiso 1 1 calc R U . . .
C26 C 0.1974(3) 0.19867(18) 0.16605(15) 0.0156(4) Uani 1 1 d . . . . .
C27 C 0.1912(3) 0.41223(19) -0.00860(16) 0.0216(5) Uani 1 1 d . . . . .
H27A H 0.307468 0.442758 -0.037181 0.026 Uiso 1 1 calc R U . . .
H27B H 0.175022 0.471184 0.042265 0.026 Uiso 1 1 calc R U . . .
H27C H 0.085318 0.391579 -0.057594 0.026 Uiso 1 1 calc R U . . .
C28 C 0.2620(3) 0.00806(19) -0.06054(17) 0.0245(5) Uani 1 1 d . . . . .
H28A H 0.205783 -0.063470 -0.036073 0.029 Uiso 1 1 calc R U . . .
H28B H 0.395897 0.017542 -0.064363 0.029 Uiso 1 1 calc R U . . .
H28C H 0.201729 0.004153 -0.124213 0.029 Uiso 1 1 calc R U . . .
C29 C 0.1742(3) 0.18755(19) 0.26929(15) 0.0207(5) Uani 1 1 d . . . . .
H29A H 0.217636 0.122569 0.284437 0.025 Uiso 1 1 calc R U . . .
H29B H 0.042027 0.173824 0.280351 0.025 Uiso 1 1 calc R U . . .
H29C H 0.247976 0.259042 0.310137 0.025 Uiso 1 1 calc R U . . .

loop_
_atom_site_aniso_label
_atom_site_aniso_U_11
_atom_site_aniso_U_22
_atom_site_aniso_U_33
_atom_site_aniso_U_23
_atom_site_aniso_U_13
_atom_site_aniso_U_12
P1 0.0122(3) 0.0151(3) 0.0216(3) -0.0049(2) 0.0009(2) 0.0057(2)
O1 0.0187(8) 0.0213(8) 0.0306(9) -0.0062(7) 0.0104(7) 0.0011(6)
O2 0.0249(8) 0.0205(8) 0.0285(9) -0.0065(7) -0.0083(7) 0.0131(7)
N1 0.0141(8) 0.0118(8) 0.0139(9) -0.0031(7) 0.0004(7) 0.0049(7)
N5 0.0130(8) 0.0123(8) 0.0151(9) -0.0017(7) 0.0002(7) 0.0050(7)
C2 0.0157(10) 0.0165(10) 0.0138(11) 0.0006(8) 0.0013(8) 0.0076(8)
C3 0.0109(10) 0.0189(11) 0.0216(12) -0.0017(9) 0.0038(8) 0.0046(8)
C4 0.0159(10) 0.0154(10) 0.0158(11) 0.0035(8) 0.0003(8) 0.0060(8)
C6 0.0126(10) 0.0122(10) 0.0184(11) -0.0023(8) 0.0024(8) 0.0059(8)
C7 0.0138(10) 0.0198(11) 0.0181(12) 0.0008(9) 0.0021(8) 0.0081(8)
C8 0.0187(11) 0.0160(11) 0.0258(13) 0.0064(9) 0.0061(9) 0.0075(8)
C9 0.0150(10) 0.0158(11) 0.0239(12) -0.0018(9) 0.0033(9) 0.0068(8)
C10 0.0141(10) 0.0208(11) 0.0160(11) -0.0039(9) 0.0005(8) 0.0078(8)
C11 0.0120(9) 0.0169(10) 0.0173(11) 0.0004(8) 0.0031(8) 0.0082(8)
C12 0.0226(12) 0.0247(12) 0.0206(12) 0.0064(10) 0.0016(9) 0.0054(9)
C13 0.0226(12) 0.0173(11) 0.0334(14) -0.0008(10) 0.0016(10) 0.0035(9)
C14 0.0201(11) 0.0202(11) 0.0159(11) 0.0005(9) 0.0012(9) 0.0072(9)
C15 0.0117(10) 0.0142(10) 0.0219(12) -0.0031(9) 0.0018(8) 0.0051(8)
C16 0.0202(11) 0.0218(11) 0.0283(13) 0.0022(10) 0.0062(10) 0.0128(9)
C17 0.0181(11) 0.0218(11) 0.0226(12) 0.0002(9) 0.0050(9) 0.0095(9)
C18 0.0134(10) 0.0141(10) 0.0195(12) -0.0017(8) 0.0014(8) 0.0056(8)
C19 0.0176(11) 0.0224(11) 0.0201(12) 0.0009(9) -0.0015(9) 0.0044(9)
C20 0.0181(11) 0.0186(11) 0.0213(12) 0.0033(9) 0.0036(9) 0.0049(9)
C21 0.0105(9) 0.0134(10) 0.0161(11) -0.0045(8) -0.0004(8) 0.0045(8)
C22 0.0118(10) 0.0198(11) 0.0179(11) 0.0011(9) 0.0014(8) 0.0051(8)
C23 0.0161(10) 0.0243(12) 0.0148(11) -0.0017(9) 0.0020(8) 0.0062(9)
C24 0.0112(10) 0.0173(11) 0.0243(12) -0.0043(9) 0.0009(9) 0.0045(8)
C25 0.0127(10) 0.0131(10) 0.0259(12) 0.0005(9) 0.0014(9) 0.0057(8)
C26 0.0093(9) 0.0177(10) 0.0187(11) -0.0003(9) 0.0000(8) 0.0042(8)
C27 0.0228(11) 0.0247(12) 0.0207(12) 0.0043(10) 0.0045(9) 0.0117(9)
C28 0.0226(12) 0.0198(11) 0.0287(14) -0.0079(10) 0.0031(10) 0.0082(9)
C29 0.0218(11) 0.0214(11) 0.0208(12) 0.0040(9) 0.0024(9) 0.0088(9)

loop_
_atom_type_symbol
_atom_type_description
_atom_type_scat_dispersion_real
_atom_type_scat_dispersion_imag
_atom_type_scat_source
C C 0.0033 0.0016
;
International Tables for Crystallography
(Vol. C, Tables 4.2.6.8 and 6.1.1.4)
;
H H 0.0000 0.0000
;
International Tables for Crystallography
(Vol. C, Table 6.1.1.4)
;
N N 0.0061 0.0033
;
International Tables for Crystallography
(Vol. C, Tables 4.2.6.8 and 6.1.1.4)
;
O O 0.0106 0.0060
;
International Tables for Crystallography
(Vol. C, Tables 4.2.6.8 and 6.1.1.4)
;
P P 0.1023 0.0942
;
International Tables for Crystallography
(Vol. C, Tables 4.2.6.8 and 6.1.1.4)
;

loop_
_geom_angle_atom_site_label_1
_geom_angle_atom_site_label_2
_geom_angle_atom_site_label_3
_geom_angle
_geom_angle_site_symmetry_1
_geom_angle_site_symmetry_3
_geom_angle_publ_flag
O1 P1 O2 121.67(10) . . ?
O1 P1 N5 109.55(9) . . ?
O2 P1 N5 107.62(9) . . ?
O1 P1 N1 108.54(9) . . ?
O2 P1 N1 108.50(9) . . ?
N5 P1 N1 98.47(8) . . ?
C2 N1 C6 120.43(15) . . ?
C2 N1 P1 124.88(14) . . ?
C6 N1 P1 114.03(12) . . ?
C4 N5 C21 120.36(16) . . ?
C4 N5 P1 124.68(14) . . ?
C21 N5 P1 114.13(12) . . ?
N1 C2 C3 121.51(17) . . ?
N1 C2 C15 119.77(17) . . ?
C3 C2 C15 118.60(17) . . ?
C2 C3 C4 124.86(19) . . ?
C2 C3 H3 117.6 . . ?
C4 C3 H3 117.6 . . ?
N5 C4 C3 121.73(18) . . ?
N5 C4 C18 119.55(17) . . ?
C3 C4 C18 118.59(18) . . ?
C11 C6 C7 122.68(19) . . ?
C11 C6 N1 118.43(18) . . ?
C7 C6 N1 118.86(18) . . ?
C8 C7 C6 117.17(19) . . ?
C8 C7 C12 120.8(2) . . ?
C6 C7 C12 122.05(19) . . ?
C9 C8 C7 122.3(2) . . ?
C9 C8 H8 118.9 . . ?
C7 C8 H8 118.9 . . ?
C10 C9 C8 118.23(19) . . ?
C10 C9 C13 120.4(2) . . ?
C8 C9 C13 121.3(2) . . ?
C9 C10 C11 122.4(2) . . ?
C9 C10 H10 118.8 . . ?
C11 C10 H10 118.8 . . ?
C10 C11 C6 117.24(19) . . ?
C10 C11 C14 120.66(19) . . ?
C6 C11 C14 122.05(18) . . ?
C7 C12 H12A 109.5 . . ?
C7 C12 H12B 109.5 . . ?
H12A C12 H12B 109.5 . . ?
C7 C12 H12C 109.5 . . ?
H12A C12 H12C 109.5 . . ?
H12B C12 H12C 109.5 . . ?
C9 C13 H13A 109.5 . . ?
C9 C13 H13B 109.5 . . ?
H13A C13 H13B 109.5 . . ?
C9 C13 H13C 109.5 . . ?
H13A C13 H13C 109.5 . . ?
H13B C13 H13C 109.5 . . ?
C11 C14 H14A 109.5 . . ?
C11 C14 H14B 109.5 . . ?
H14A C14 H14B 109.5 . . ?
C11 C14 H14C 109.5 . . ?
H14A C14 H14C 109.5 . . ?
H14B C14 H14C 109.5 . . ?
C2 C15 C17 111.98(17) . . ?
C2 C15 C16 109.40(17) . . ?
C17 C15 C16 110.82(17) . . ?
C2 C15 H15 108.2 . . ?
C17 C15 H15 108.2 . . ?
C16 C15 H15 108.2 . . ?
C15 C16 H16A 109.5 . . ?
C15 C16 H16B 109.5 . . ?
H16A C16 H16B 109.5 . . ?
C15 C16 H16C 109.5 . . ?
H16A C16 H16C 109.5 . . ?
H16B C16 H16C 109.5 . . ?
C15 C17 H17A 109.5 . . ?
C15 C17 H17B 109.5 . . ?
H17A C17 H17B 109.5 . . ?
C15 C17 H17C 109.5 . . ?
H17A C17 H17C 109.5 . . ?
H17B C17 H17C 109.5 . . ?
C4 C18 C19 109.70(17) . . ?
C4 C18 C20 111.90(17) . . ?
C19 C18 C20 110.59(17) . . ?
C4 C18 H18 108.2 . . ?
C19 C18 H18 108.2 . . ?
C20 C18 H18 108.2 . . ?
C18 C19 H19A 109.5 . . ?
C18 C19 H19B 109.5 . . ?
H19A C19 H19B 109.5 . . ?
C18 C19 H19C 109.5 . . ?
H19A C19 H19C 109.5 . . ?
H19B C19 H19C 109.5 . . ?
C18 C20 H20A 109.5 . . ?
C18 C20 H20B 109.5 . . ?
H20A C20 H20B 109.5 . . ?
C18 C20 H20C 109.5 . . ?
H20A C20 H20C 109.5 . . ?
H20B C20 H20C 109.5 . . ?
C22 C21 C26 121.88(18) . . ?
C22 C21 N5 119.45(18) . . ?
C26 C21 N5 118.65(18) . . ?
C21 C22 C23 118.0(2) . . ?
C21 C22 C27 122.99(19) . . ?
C23 C22 C27 119.05(19) . . ?
C24 C23 C22 121.7(2) . . ?
C24 C23 H23 119.2 . . ?
C22 C23 H23 119.2 . . ?
C25 C24 C23 118.45(19) . . ?
C25 C24 C28 120.6(2) . . ?
C23 C24 C28 120.9(2) . . ?
C24 C25 C26 122.2(2) . . ?
C24 C25 H25 118.9 . . ?
C26 C25 H25 118.9 . . ?
C25 C26 C21 117.8(2) . . ?
C25 C26 C29 119.96(19) . . ?
C21 C26 C29 122.16(18) . . ?
C22 C27 H27A 109.5 . . ?
C22 C27 H27B 109.5 . . ?
H27A C27 H27B 109.5 . . ?
C22 C27 H27C 109.5 . . ?
H27A C27 H27C 109.5 . . ?
H27B C27 H27C 109.5 . . ?
C24 C28 H28A 109.5 . . ?
C24 C28 H28B 109.5 . . ?
H28A C28 H28B 109.5 . . ?
C24 C28 H28C 109.5 . . ?
H28A C28 H28C 109.5 . . ?
H28B C28 H28C 109.5 . . ?
C26 C29 H29A 109.5 . . ?
C26 C29 H29B 109.5 . . ?
H29A C29 H29B 109.5 . . ?
C26 C29 H29C 109.5 . . ?
H29A C29 H29C 109.5 . . ?
H29B C29 H29C 109.5 . . ?

loop_
_geom_bond_atom_site_label_1
_geom_bond_atom_site_label_2
_geom_bond_distance
_geom_bond_site_symmetry_2
_geom_bond_publ_flag
P1 O1 1.4712(16) . ?
P1 O2 1.4720(17) . ?
P1 N5 1.7518(17) . ?
P1 N1 1.7548(17) . ?
N1 C2 1.356(3) . ?
N1 C6 1.468(2) . ?
N5 C4 1.356(3) . ?
N5 C21 1.466(2) . ?
C2 C3 1.387(3) . ?
C2 C15 1.522(3) . ?
C3 C4 1.390(3) . ?
C3 H3 0.9500 . ?
C4 C18 1.519(3) . ?
C6 C11 1.400(3) . ?
C6 C7 1.402(3) . ?
C7 C8 1.400(3) . ?
C7 C12 1.508(3) . ?
C8 C9 1.391(3) . ?
C8 H8 0.9500 . ?
C9 C10 1.391(3) . ?
C9 C13 1.515(3) . ?
C10 C11 1.398(3) . ?
C10 H10 0.9500 . ?
C11 C14 1.506(3) . ?
C12 H12A 0.9800 . ?
C12 H12B 0.9800 . ?
C12 H12C 0.9800 . ?
C13 H13A 0.9800 . ?
C13 H13B 0.9800 . ?
C13 H13C 0.9800 . ?
C14 H14A 0.9800 . ?
C14 H14B 0.9800 . ?
C14 H14C 0.9800 . ?
C15 C17 1.535(3) . ?
C15 C16 1.536(3) . ?
C15 H15 1.0000 . ?
C16 H16A 0.9800 . ?
C16 H16B 0.9800 . ?
C16 H16C 0.9800 . ?
C17 H17A 0.9800 . ?
C17 H17B 0.9800 . ?
C17 H17C 0.9800 . ?
C18 C19 1.533(3) . ?
C18 C20 1.541(3) . ?
C18 H18 1.0000 . ?
C19 H19A 0.9800 . ?
C19 H19B 0.9800 . ?
C19 H19C 0.9800 . ?
C20 H20A 0.9800 . ?
C20 H20B 0.9800 . ?
C20 H20C 0.9800 . ?
C21 C22 1.399(3) . ?
C21 C26 1.407(3) . ?
C22 C23 1.403(3) . ?
C22 C27 1.514(3) . ?
C23 C24 1.398(3) . ?
C23 H23 0.9500 . ?
C24 C25 1.390(3) . ?
C24 C28 1.516(3) . ?
C25 C26 1.396(3) . ?
C25 H25 0.9500 . ?
C26 C29 1.509(3) . ?
C27 H27A 0.9800 . ?
C27 H27B 0.9800 . ?
C27 H27C 0.9800 . ?
C28 H28A 0.9800 . ?
C28 H28B 0.9800 . ?
C28 H28C 0.9800 . ?
C29 H29A 0.9800 . ?
C29 H29B 0.9800 . ?
C29 H29C 0.9800 . ?

loop_
_geom_torsion_atom_site_label_1
_geom_torsion_atom_site_label_2
_geom_torsion_atom_site_label_3
_geom_torsion_atom_site_label_4
_geom_torsion
_geom_torsion_site_symmetry_1
_geom_torsion_site_symmetry_2
_geom_torsion_site_symmetry_3
_geom_torsion_site_symmetry_4
_geom_torsion_publ_flag
O1 P1 N1 C2 134.07(17) . . . . ?
O2 P1 N1 C2 -91.80(18) . . . . ?
N5 P1 N1 C2 20.07(19) . . . . ?
O1 P1 N1 C6 -55.23(16) . . . . ?
O2 P1 N1 C6 78.90(15) . . . . ?
N5 P1 N1 C6 -169.23(14) . . . . ?
O1 P1 N5 C4 -133.28(18) . . . . ?
O2 P1 N5 C4 92.50(18) . . . . ?
N1 P1 N5 C4 -20.08(19) . . . . ?
O1 P1 N5 C21 57.16(16) . . . . ?
O2 P1 N5 C21 -77.05(16) . . . . ?
N1 P1 N5 C21 170.37(14) . . . . ?
C6 N1 C2 C3 178.83(19) . . . . ?
P1 N1 C2 C3 -11.0(3) . . . . ?
C6 N1 C2 C15 2.8(3) . . . . ?
P1 N1 C2 C15 172.96(15) . . . . ?
N1 C2 C3 C4 -4.1(3) . . . . ?
C15 C2 C3 C4 171.9(2) . . . . ?
C21 N5 C4 C3 -179.92(19) . . . . ?
P1 N5 C4 C3 11.1(3) . . . . ?
C21 N5 C4 C18 -4.0(3) . . . . ?
P1 N5 C4 C18 -172.96(15) . . . . ?
C2 C3 C4 N5 4.1(4) . . . . ?
C2 C3 C4 C18 -171.9(2) . . . . ?
C2 N1 C6 C11 80.1(2) . . . . ?
P1 N1 C6 C11 -91.04(18) . . . . ?
C2 N1 C6 C7 -98.0(2) . . . . ?
P1 N1 C6 C7 90.83(19) . . . . ?
C11 C6 C7 C8 0.1(3) . . . . ?
N1 C6 C7 C8 178.18(17) . . . . ?
C11 C6 C7 C12 179.55(19) . . . . ?
N1 C6 C7 C12 -2.4(3) . . . . ?
C6 C7 C8 C9 0.4(3) . . . . ?
C12 C7 C8 C9 -179.00(19) . . . . ?
C7 C8 C9 C10 -0.6(3) . . . . ?
C7 C8 C9 C13 177.68(19) . . . . ?
C8 C9 C10 C11 0.1(3) . . . . ?
C13 C9 C10 C11 -178.11(19) . . . . ?
C9 C10 C11 C6 0.4(3) . . . . ?
C9 C10 C11 C14 -177.00(19) . . . . ?
C7 C6 C11 C10 -0.5(3) . . . . ?
N1 C6 C11 C10 -178.57(16) . . . . ?
C7 C6 C11 C14 176.82(18) . . . . ?
N1 C6 C11 C14 -1.2(3) . . . . ?
N1 C2 C15 C17 -135.7(2) . . . . ?
C3 C2 C15 C17 48.2(3) . . . . ?
N1 C2 C15 C16 101.0(2) . . . . ?
C3 C2 C15 C16 -75.1(2) . . . . ?
N5 C4 C18 C19 -98.2(2) . . . . ?
C3 C4 C18 C19 77.8(2) . . . . ?
N5 C4 C18 C20 138.7(2) . . . . ?
C3 C4 C18 C20 -45.3(3) . . . . ?
C4 N5 C21 C22 100.5(2) . . . . ?
P1 N5 C21 C22 -89.4(2) . . . . ?
C4 N5 C21 C26 -78.3(2) . . . . ?
P1 N5 C21 C26 91.78(19) . . . . ?
C26 C21 C22 C23 1.3(3) . . . . ?
N5 C21 C22 C23 -177.44(17) . . . . ?
C26 C21 C22 C27 -178.99(19) . . . . ?
N5 C21 C22 C27 2.3(3) . . . . ?
C21 C22 C23 C24 -0.9(3) . . . . ?
C27 C22 C23 C24 179.37(19) . . . . ?
C22 C23 C24 C25 -0.1(3) . . . . ?
C22 C23 C24 C28 -179.49(19) . . . . ?
C23 C24 C25 C26 0.8(3) . . . . ?
C28 C24 C25 C26 -179.82(19) . . . . ?
C24 C25 C26 C21 -0.4(3) . . . . ?
C24 C25 C26 C29 176.60(19) . . . . ?
C22 C21 C26 C25 -0.6(3) . . . . ?
N5 C21 C26 C25 178.09(17) . . . . ?
C22 C21 C26 C29 -177.62(19) . . . . ?
N5 C21 C26 C29 1.1(3) . . . . ?
